data_4068393
loop_
_publ_author_name
'Kilgore, Uriah J.'
'Sengelaub, Caitlin A.'
'Fan, Hongjun'
'Tomaszewski, John'
'Karty, Jonathan A.'
'Baik, Mu-Hyun'
'Mindiola, Daniel J.'

_publ_section_title
;
 A Transient Vanadium(III) Neopentylidene Complex. Redox Chemistry and
 Reactivity of the V&#xE5FB;CHtBu Functionality
;
_journal_issue 3
_journal_name_full Organometallics
_journal_page_first 843
_journal_paper_doi 10.1021/om800800g
_journal_volume 28
_journal_year 2009
_chemical_formula_moiety 'C43 H60 N3 P2 V, 0.5 (C6 H14)'
_chemical_formula_sum 'C46 H67 N3 P2 V'
_chemical_formula_weight 774.91
_chemical_name_systematic
; 
 ? 
;
_space_group_IT_number 2
_symmetry_cell_setting triclinic
_symmetry_space_group_name_Hall '-P 1'
_symmetry_space_group_name_H-M 'P -1'
_atom_sites_solution_hydrogens geom
_atom_sites_solution_primary direct
_atom_sites_solution_secondary difmap
_audit_creation_method SHELXL-97
_cell_angle_alpha 66.438(2)
_cell_angle_beta 70.476(2)
_cell_angle_gamma 82.018(2)
_cell_formula_units_Z 2
_cell_length_a 13.1283(10)
_cell_length_b 13.6869(10)
_cell_length_c 14.0635(10)
_cell_measurement_reflns_used 3905
_cell_measurement_temperature 150(2)
_cell_measurement_theta_max 24.9
_cell_measurement_theta_min 2.7
_cell_volume 2183.1(3)
_computing_cell_refinement 'APEX II v.2.2 (Bruker, 2007)'
_computing_data_collection 'APEX II v.2.2 (Bruker, 2007)'
_computing_data_reduction 'APEX II v.2.2 (Bruker, 2007)'
_computing_molecular_graphics 'SHELXTL (Bruker, 2003)'
_computing_publication_material 'SHELXTL (Bruker, 2003)'
_computing_structure_refinement 'SHELXL-97 (Sheldrick, 1997)'
_computing_structure_solution 'SIR-2004 (Burla et al., 2005)'
_diffrn_ambient_temperature 150(2)
_diffrn_detector 'CCD area detector'
_diffrn_detector_area_resol_mean 83.33
_diffrn_detector_type 'Bruker SMART APEXII'
_diffrn_measured_fraction_theta_full 0.992
_diffrn_measured_fraction_theta_max 0.992
_diffrn_measurement_details '0.30 degree frames measured for 120 seconds each'
_diffrn_measurement_device 'APEX Kappa Duo'
_diffrn_measurement_device_type Kappa
_diffrn_measurement_method 'omega and phi scans'
_diffrn_radiation_monochromator graphite
_diffrn_radiation_source 'fine-focus sealed tube'
_diffrn_radiation_type MoK\a
_diffrn_radiation_wavelength 0.71073
_diffrn_reflns_av_R_equivalents 0.0439
_diffrn_reflns_av_sigmaI/netI 0.0716
_diffrn_reflns_limit_h_max 15
_diffrn_reflns_limit_h_min -7
_diffrn_reflns_limit_k_max 16
_diffrn_reflns_limit_k_min -16
_diffrn_reflns_limit_l_max 16
_diffrn_reflns_limit_l_min -16
_diffrn_reflns_number 17379
_diffrn_reflns_theta_full 25.36
_diffrn_reflns_theta_max 25.36
_diffrn_reflns_theta_min 1.62
_exptl_absorpt_coefficient_mu 0.334
_exptl_absorpt_correction_T_max 0.9868
_exptl_absorpt_correction_T_min 0.9423
_exptl_absorpt_correction_type multi-scan
_exptl_absorpt_process_details 'SADABS, R. Blessing; 1995'
_exptl_crystal_colour brown
_exptl_crystal_density_diffrn 1.179
_exptl_crystal_density_method 'not measured'
_exptl_crystal_description plate
_exptl_crystal_F_000 834
_exptl_crystal_size_max 0.18
_exptl_crystal_size_mid 0.15
_exptl_crystal_size_min 0.04
_refine_diff_density_max 0.444
_refine_diff_density_min -0.490
_refine_diff_density_rms 0.058
_refine_ls_extinction_method none
_refine_ls_goodness_of_fit_ref 0.996
_refine_ls_hydrogen_treatment riding
_refine_ls_matrix_type full
_refine_ls_number_parameters 483
_refine_ls_number_reflns 7943
_refine_ls_number_restraints 3
_refine_ls_restrained_S_all 0.996
_refine_ls_R_factor_all 0.0885
_refine_ls_R_factor_gt 0.0447
_refine_ls_shift/su_max 0.000
_refine_ls_shift/su_mean 0.000
_refine_ls_structure_factor_coef Fsqd
_refine_ls_weighting_details 'calc w=1/[\s^2^(Fo^2^)+(0.0589P)^2^+0.2847P] where P=(Fo^2^+2Fc^2^)/3'
_refine_ls_weighting_scheme calc
_refine_ls_wR_factor_gt 0.1021
_refine_ls_wR_factor_ref 0.1189
_reflns_number_gt 5231
_reflns_number_total 7943
_reflns_threshold_expression >2sigma(I)
_cod_data_source_file om800800g_si_002.cif
_cod_data_source_block 07128
_cod_depositor_comments
;
The following automatic conversions were performed:

'_exptl_absorpt_correction_type' value 'multi-scans' was replaced
with the value 'multi-scan' as specified in the replacement file
'src/cod-tools/trunk/data/replacement-values/replacement_values.lst'.

Automatic conversion script
Id: cif_fix_values 5376 2017-05-30 11:51:03Z andrius 
;
_cod_original_sg_symbol_H-M P-1
_cod_database_code 4068393

loop_
_symmetry_equiv_pos_as_xyz
'x, y, z'
'-x, -y, -z'

loop_
_atom_site_label
_atom_site_type_symbol
_atom_site_fract_x
_atom_site_fract_y
_atom_site_fract_z
_atom_site_U_iso_or_equiv
_atom_site_adp_type
_atom_site_occupancy
_atom_site_symmetry_multiplicity
_atom_site_calc_flag
_atom_site_refinement_flags
V1 V 0.67926(3) 0.22926(4) 0.18836(4) 0.02281(14) Uani 1 1 d .
P1 P 0.73338(5) 0.25138(6) 0.33668(6) 0.02481(18) Uani 1 1 d .
P2 P 0.64746(5) 0.12018(6) 0.09123(6) 0.02432(18) Uani 1 1 d .
C1 C 0.7927(2) 0.3676(2) 0.3354(2) 0.0305(7) Uani 1 1 d .
H1 H 0.8317 0.3401 0.3912 0.037 Uiso 1 1 calc R
C2 C 0.8753(2) 0.4239(3) 0.2250(3) 0.0475(9) Uani 1 1 d .
H2A H 0.9080 0.4826 0.2275 0.071 Uiso 1 1 calc R
H2B H 0.8391 0.4522 0.1685 0.071 Uiso 1 1 calc R
H2C H 0.9316 0.3730 0.2080 0.071 Uiso 1 1 calc R
C3 C 0.7070(2) 0.4474(2) 0.3654(3) 0.0398(8) Uani 1 1 d .
H3A H 0.7417 0.5035 0.3702 0.060 Uiso 1 1 calc R
H3B H 0.6539 0.4104 0.4360 0.060 Uiso 1 1 calc R
H3C H 0.6705 0.4793 0.3094 0.060 Uiso 1 1 calc R
C4 C 0.6422(2) 0.1918(2) 0.4789(2) 0.0286(7) Uani 1 1 d .
H4 H 0.5787 0.2409 0.4866 0.034 Uiso 1 1 calc R
C5 C 0.5987(2) 0.0838(2) 0.5010(2) 0.0346(7) Uani 1 1 d .
H5A H 0.5451 0.0579 0.5735 0.052 Uiso 1 1 calc R
H5B H 0.6584 0.0324 0.4978 0.052 Uiso 1 1 calc R
H5C H 0.5646 0.0922 0.4459 0.052 Uiso 1 1 calc R
C6 C 0.6944(2) 0.1812(3) 0.5641(2) 0.0376(8) Uani 1 1 d .
H6A H 0.6431 0.1489 0.6371 0.056 Uiso 1 1 calc R
H6B H 0.7148 0.2520 0.5535 0.056 Uiso 1 1 calc R
H6C H 0.7591 0.1360 0.5568 0.056 Uiso 1 1 calc R
C7 C 0.84458(19) 0.1557(2) 0.3327(2) 0.0244(6) Uani 1 1 d .
C8 C 0.9384(2) 0.1589(2) 0.3568(2) 0.0298(7) Uani 1 1 d .
H8 H 0.9450 0.2126 0.3810 0.036 Uiso 1 1 calc R
C9 C 1.0225(2) 0.0868(2) 0.3468(2) 0.0330(7) Uani 1 1 d .
C10 C 1.1249(2) 0.0945(3) 0.3710(3) 0.0469(9) Uani 1 1 d .
H10A H 1.1347 0.1683 0.3603 0.070 Uiso 1 1 calc R
H10B H 1.1871 0.0723 0.3218 0.070 Uiso 1 1 calc R
H10C H 1.1189 0.0479 0.4467 0.070 Uiso 1 1 calc R
C11 C 1.0092(2) 0.0081(2) 0.3129(2) 0.0334(7) Uani 1 1 d .
H11 H 1.0649 -0.0434 0.3067 0.040 Uiso 1 1 calc R
C12 C 0.9171(2) 0.0023(2) 0.2879(2) 0.0289(7) Uani 1 1 d .
H12 H 0.9108 -0.0528 0.2654 0.035 Uiso 1 1 calc R
C13 C 0.83320(19) 0.0770(2) 0.2954(2) 0.0241(6) Uani 1 1 d .
N1 N 0.74269(16) 0.08258(17) 0.26098(18) 0.0239(5) Uani 1 1 d .
C14 C 0.69943(19) -0.0119(2) 0.2741(2) 0.0234(6) Uani 1 1 d .
C15 C 0.7029(2) -0.1099(2) 0.3582(2) 0.0279(7) Uani 1 1 d .
H15 H 0.7393 -0.1153 0.4083 0.033 Uiso 1 1 calc R
C16 C 0.6542(2) -0.1997(2) 0.3701(2) 0.0289(7) Uani 1 1 d .
H16 H 0.6585 -0.2652 0.4280 0.035 Uiso 1 1 calc R
C17 C 0.5993(2) -0.1964(2) 0.3001(2) 0.0274(7) Uani 1 1 d .
C18 C 0.5481(2) -0.2955(2) 0.3139(2) 0.0358(7) Uani 1 1 d .
H18A H 0.4785 -0.2769 0.2995 0.054 Uiso 1 1 calc R
H18B H 0.5368 -0.3476 0.3886 0.054 Uiso 1 1 calc R
H18C H 0.5959 -0.3264 0.2626 0.054 Uiso 1 1 calc R
C19 C 0.5939(2) -0.0995(2) 0.2176(2) 0.0259(6) Uani 1 1 d .
H19 H 0.5557 -0.0950 0.1692 0.031 Uiso 1 1 calc R
C20 C 0.64281(19) -0.0078(2) 0.2029(2) 0.0231(6) Uani 1 1 d .
C21 C 0.7612(2) 0.1009(2) -0.0220(2) 0.0316(7) Uani 1 1 d .
H21 H 0.7812 0.1728 -0.0810 0.038 Uiso 1 1 calc R
C22 C 0.8604(2) 0.0553(2) 0.0154(2) 0.0345(7) Uani 1 1 d .
H22A H 0.9235 0.0610 -0.0483 0.052 Uiso 1 1 calc R
H22B H 0.8479 -0.0198 0.0639 0.052 Uiso 1 1 calc R
H22C H 0.8733 0.0954 0.0544 0.052 Uiso 1 1 calc R
C23 C 0.7342(2) 0.0313(3) -0.0724(3) 0.0419(8) Uani 1 1 d .
H23A H 0.7990 0.0218 -0.1281 0.063 Uiso 1 1 calc R
H23B H 0.6774 0.0660 -0.1059 0.063 Uiso 1 1 calc R
H23C H 0.7089 -0.0383 -0.0155 0.063 Uiso 1 1 calc R
C24 C 0.5257(2) 0.1253(2) 0.0496(2) 0.0324(7) Uani 1 1 d .
H24 H 0.5272 0.0609 0.0324 0.039 Uiso 1 1 calc R
C25 C 0.4198(2) 0.1241(3) 0.1391(3) 0.0419(8) Uani 1 1 d .
H25A H 0.3592 0.1144 0.1179 0.063 Uiso 1 1 calc R
H25B H 0.4110 0.1918 0.1495 0.063 Uiso 1 1 calc R
H25C H 0.4214 0.0653 0.2073 0.063 Uiso 1 1 calc R
C26 C 0.5304(3) 0.2231(3) -0.0534(3) 0.0478(9) Uani 1 1 d .
H26A H 0.4676 0.2241 -0.0766 0.072 Uiso 1 1 calc R
H26B H 0.5968 0.2209 -0.1113 0.072 Uiso 1 1 calc R
H26C H 0.5299 0.2876 -0.0389 0.072 Uiso 1 1 calc R
C27 C 0.7434(2) 0.3644(2) 0.0560(2) 0.0284(7) Uani 1 1 d .
C28 C 0.7364(2) 0.4765(2) -0.0251(3) 0.0363(8) Uani 1 1 d .
C29 C 0.6614(3) 0.5417(3) 0.0372(3) 0.0618(11) Uani 1 1 d .
H29A H 0.5910 0.5066 0.0768 0.093 Uiso 1 1 calc R
H29B H 0.6521 0.6134 -0.0143 0.093 Uiso 1 1 calc R
H29C H 0.6931 0.5467 0.0891 0.093 Uiso 1 1 calc R
C30 C 0.6841(3) 0.4682(3) -0.1038(3) 0.0633(11) Uani 1 1 d .
H30A H 0.6131 0.4347 -0.0627 0.095 Uiso 1 1 calc R
H30B H 0.7303 0.4250 -0.1431 0.095 Uiso 1 1 calc R
H30C H 0.6755 0.5397 -0.1561 0.095 Uiso 1 1 calc R
C31 C 0.8447(2) 0.5357(3) -0.0887(3) 0.0470(9) Uani 1 1 d .
H31A H 0.8892 0.5033 -0.1400 0.070 Uiso 1 1 calc R
H31B H 0.8826 0.5308 -0.0376 0.070 Uiso 1 1 calc R
H31C H 0.8311 0.6108 -0.1291 0.070 Uiso 1 1 calc R
N2 N 0.82202(17) 0.29787(18) 0.06323(19) 0.0274(5) Uani 1 1 d .
C32 C 0.9318(2) 0.2927(2) -0.0011(2) 0.0296(7) Uani 1 1 d .
C33 C 1.0103(2) 0.2586(2) 0.0509(3) 0.0336(7) Uani 1 1 d .
H33 H 0.9921 0.2458 0.1262 0.040 Uiso 1 1 calc R
C34 C 1.1162(2) 0.2431(3) -0.0072(3) 0.0413(8) Uani 1 1 d .
H34 H 1.1705 0.2213 0.0282 0.050 Uiso 1 1 calc R
C35 C 1.1423(2) 0.2592(3) -0.1151(3) 0.0425(9) Uani 1 1 d .
H35 H 1.2145 0.2480 -0.1543 0.051 Uiso 1 1 calc R
C36 C 1.0641(2) 0.2914(2) -0.1668(3) 0.0430(9) Uani 1 1 d .
H36 H 1.0824 0.3018 -0.2415 0.052 Uiso 1 1 calc R
C37 C 0.9585(2) 0.3090(2) -0.1103(3) 0.0357(7) Uani 1 1 d .
H37 H 0.9049 0.3320 -0.1464 0.043 Uiso 1 1 calc R
N3 N 0.52407(17) 0.23333(19) 0.25960(19) 0.0302(6) Uani 1 1 d .
H3N H 0.4922 0.1796 0.2620 0.036 Uiso 1 1 calc R
C38 C 0.4484(2) 0.2949(2) 0.3077(2) 0.0265(6) Uani 1 1 d .
C39 C 0.4785(2) 0.3878(2) 0.3094(2) 0.0328(7) Uani 1 1 d .
H39 H 0.5524 0.4081 0.2788 0.039 Uiso 1 1 calc R
C40 C 0.4035(2) 0.4510(3) 0.3546(3) 0.0393(8) Uani 1 1 d .
H40 H 0.4267 0.5130 0.3559 0.047 Uiso 1 1 calc R
C41 C 0.2949(2) 0.4251(3) 0.3980(3) 0.0431(8) Uani 1 1 d .
H41 H 0.2432 0.4693 0.4278 0.052 Uiso 1 1 calc R
C42 C 0.2637(2) 0.3334(3) 0.3969(3) 0.0393(8) Uani 1 1 d .
H42 H 0.1894 0.3146 0.4264 0.047 Uiso 1 1 calc R
C43 C 0.3378(2) 0.2685(2) 0.3539(2) 0.0315(7) Uani 1 1 d .
H43 H 0.3142 0.2053 0.3554 0.038 Uiso 1 1 calc R
C1S C 0.1190(4) 0.7210(4) 0.3362(4) 0.0941(16) Uani 1 1 d U
H1S1 H 0.1713 0.6886 0.2887 0.141 Uiso 1 1 calc R
H1S2 H 0.1553 0.7749 0.3429 0.141 Uiso 1 1 calc R
H1S3 H 0.0607 0.7548 0.3047 0.141 Uiso 1 1 calc R
C2S C 0.0722(3) 0.6356(3) 0.4482(3) 0.0588(10) Uani 1 1 d U
H2S1 H 0.1311 0.6042 0.4807 0.071 Uiso 1 1 calc R
H2S2 H 0.0197 0.6691 0.4956 0.071 Uiso 1 1 calc R
C3S C 0.0164(3) 0.5475(3) 0.4458(3) 0.0561(10) Uani 1 1 d U
H3S1 H 0.0652 0.5219 0.3895 0.067 Uiso 1 1 calc R
H3S2 H -0.0491 0.5772 0.4239 0.067 Uiso 1 1 calc R

loop_
_atom_site_aniso_label
_atom_site_aniso_U_11
_atom_site_aniso_U_22
_atom_site_aniso_U_33
_atom_site_aniso_U_23
_atom_site_aniso_U_13
_atom_site_aniso_U_12
V1 0.0166(2) 0.0216(3) 0.0277(3) -0.0110(2) -0.00044(19) -0.00331(18)
P1 0.0175(3) 0.0254(4) 0.0318(4) -0.0152(4) -0.0010(3) -0.0042(3)
P2 0.0228(4) 0.0228(4) 0.0261(4) -0.0109(3) -0.0029(3) -0.0029(3)
C1 0.0247(14) 0.0282(17) 0.0403(18) -0.0186(14) -0.0033(13) -0.0054(12)
C2 0.0382(18) 0.037(2) 0.062(2) -0.0244(18) 0.0056(16) -0.0171(15)
C3 0.0323(16) 0.0337(19) 0.060(2) -0.0296(17) -0.0062(15) -0.0033(14)
C4 0.0193(13) 0.0343(18) 0.0325(17) -0.0180(14) -0.0003(12) -0.0037(12)
C5 0.0290(15) 0.0363(19) 0.0325(18) -0.0141(15) 0.0025(13) -0.0088(13)
C6 0.0317(16) 0.045(2) 0.0353(19) -0.0206(16) -0.0025(14) -0.0014(14)
C7 0.0167(13) 0.0274(16) 0.0273(16) -0.0128(13) 0.0000(11) -0.0039(11)
C8 0.0221(14) 0.0341(18) 0.0330(17) -0.0157(14) -0.0022(12) -0.0064(12)
C9 0.0196(14) 0.044(2) 0.0353(18) -0.0181(16) -0.0038(12) -0.0021(13)
C10 0.0229(15) 0.060(2) 0.062(2) -0.027(2) -0.0129(15) 0.0019(15)
C11 0.0208(14) 0.0373(19) 0.0360(18) -0.0142(15) -0.0026(13) 0.0048(13)
C12 0.0231(14) 0.0291(17) 0.0329(17) -0.0155(14) -0.0011(12) -0.0021(12)
C13 0.0165(13) 0.0258(16) 0.0229(15) -0.0061(13) -0.0002(11) -0.0030(11)
N1 0.0193(11) 0.0227(13) 0.0293(13) -0.0123(11) -0.0033(10) -0.0021(9)
C14 0.0183(13) 0.0226(15) 0.0256(16) -0.0117(13) 0.0021(11) -0.0024(11)
C15 0.0241(14) 0.0296(17) 0.0280(16) -0.0124(14) -0.0033(12) -0.0016(12)
C16 0.0280(15) 0.0222(16) 0.0285(17) -0.0083(13) -0.0001(13) -0.0015(12)
C17 0.0234(14) 0.0249(16) 0.0307(17) -0.0145(14) 0.0030(12) -0.0057(12)
C18 0.0392(17) 0.0269(17) 0.0355(18) -0.0131(15) 0.0004(14) -0.0079(13)
C19 0.0203(13) 0.0291(17) 0.0275(16) -0.0149(14) 0.0009(11) -0.0054(12)
C20 0.0201(13) 0.0213(15) 0.0248(15) -0.0101(12) -0.0008(11) -0.0017(11)
C21 0.0329(16) 0.0273(17) 0.0289(17) -0.0120(14) 0.0022(13) -0.0076(13)
C22 0.0268(15) 0.0333(18) 0.0378(18) -0.0193(15) 0.0059(13) -0.0041(13)
C23 0.0437(18) 0.046(2) 0.0378(19) -0.0254(17) -0.0016(15) -0.0041(15)
C24 0.0302(15) 0.0309(18) 0.0428(19) -0.0196(15) -0.0133(14) 0.0016(13)
C25 0.0278(16) 0.056(2) 0.057(2) -0.0343(19) -0.0148(15) 0.0004(15)
C26 0.056(2) 0.043(2) 0.053(2) -0.0171(18) -0.0305(18) 0.0052(17)
C27 0.0242(14) 0.0307(17) 0.0324(17) -0.0138(14) -0.0073(12) -0.0048(13)
C28 0.0273(15) 0.0295(18) 0.0396(19) -0.0054(15) -0.0021(14) -0.0059(13)
C29 0.048(2) 0.035(2) 0.068(3) -0.0055(19) 0.0029(19) 0.0103(16)
C30 0.060(2) 0.054(3) 0.061(3) 0.009(2) -0.032(2) -0.0159(19)
C31 0.0395(18) 0.0277(18) 0.057(2) -0.0070(17) -0.0007(16) -0.0110(14)
N2 0.0199(11) 0.0262(14) 0.0333(14) -0.0110(11) -0.0030(10) -0.0050(10)
C32 0.0231(14) 0.0249(16) 0.0353(18) -0.0136(14) 0.0030(13) -0.0062(12)
C33 0.0211(14) 0.0335(18) 0.0425(19) -0.0180(15) 0.0011(13) -0.0049(12)
C34 0.0241(15) 0.039(2) 0.056(2) -0.0189(17) -0.0039(14) -0.0028(13)
C35 0.0276(16) 0.037(2) 0.050(2) -0.0190(17) 0.0084(15) -0.0056(14)
C36 0.0428(19) 0.036(2) 0.037(2) -0.0148(16) 0.0107(15) -0.0112(15)
C37 0.0318(16) 0.0281(17) 0.0381(19) -0.0095(15) 0.0000(14) -0.0085(13)
N3 0.0230(12) 0.0341(15) 0.0385(15) -0.0220(12) -0.0031(11) -0.0055(10)
C38 0.0191(13) 0.0328(17) 0.0274(16) -0.0128(14) -0.0050(12) -0.0008(12)
C39 0.0242(15) 0.0316(18) 0.0407(19) -0.0145(15) -0.0054(13) -0.0030(13)
C40 0.0401(18) 0.0321(18) 0.047(2) -0.0196(16) -0.0096(15) -0.0002(14)
C41 0.0320(17) 0.044(2) 0.048(2) -0.0235(17) -0.0042(15) 0.0119(15)
C42 0.0215(15) 0.049(2) 0.041(2) -0.0179(17) -0.0017(13) 0.0012(14)
C43 0.0213(14) 0.0378(18) 0.0347(18) -0.0157(15) -0.0037(12) -0.0041(12)
C1S 0.134(4) 0.062(3) 0.104(4) -0.018(3) -0.069(3) -0.020(3)
C2S 0.056(2) 0.060(3) 0.079(3) -0.039(2) -0.031(2) 0.0063(19)
C3S 0.046(2) 0.070(3) 0.067(3) -0.036(2) -0.026(2) 0.0074(18)

loop_
_atom_type_symbol
_atom_type_description
_atom_type_scat_dispersion_real
_atom_type_scat_dispersion_imag
_atom_type_scat_source
C C 0.0033 0.0016 'International Tables Vol C Tables 4.2.6.8 and 6.1.1.4'
H H 0.0000 0.0000 'International Tables Vol C Tables 4.2.6.8 and 6.1.1.4'
N N 0.0061 0.0033 'International Tables Vol C Tables 4.2.6.8 and 6.1.1.4'
P P 0.1023 0.0942 'International Tables Vol C Tables 4.2.6.8 and 6.1.1.4'
V V 0.3005 0.5294 'International Tables Vol C Tables 4.2.6.8 and 6.1.1.4'

loop_
_geom_angle_atom_site_label_1
_geom_angle_atom_site_label_2
_geom_angle_atom_site_label_3
_geom_angle
_geom_angle_site_symmetry_1
_geom_angle_site_symmetry_3
N3 V1 C27 115.78(11) . .
N3 V1 N1 110.55(9) . .
C27 V1 N1 133.59(10) . .
N3 V1 N2 151.47(10) . .
C27 V1 N2 35.78(9) . .
N1 V1 N2 97.81(8) . .
N3 V1 P2 90.23(7) . .
C27 V1 P2 99.66(8) . .
N1 V1 P2 77.15(6) . .
N2 V1 P2 93.17(7) . .
N3 V1 P1 95.02(7) . .
C27 V1 P1 101.49(8) . .
N1 V1 P1 76.51(6) . .
N2 V1 P1 94.53(7) . .
P2 V1 P1 153.32(3) . .
C7 P1 C1 103.93(12) . .
C7 P1 C4 103.12(13) . .
C1 P1 C4 103.63(12) . .
C7 P1 V1 94.45(9) . .
C1 P1 V1 130.08(10) . .
C4 P1 V1 116.85(9) . .
C20 P2 C24 105.94(13) . .
C20 P2 C21 102.36(13) . .
C24 P2 C21 103.73(13) . .
C20 P2 V1 95.44(9) . .
C24 P2 V1 126.49(9) . .
C21 P2 V1 118.90(9) . .
C2 C1 C3 110.1(3) . .
C2 C1 P1 111.0(2) . .
C3 C1 P1 112.74(19) . .
C2 C1 H1 107.6 . .
C3 C1 H1 107.6 . .
P1 C1 H1 107.6 . .
C1 C2 H2A 109.5 . .
C1 C2 H2B 109.5 . .
H2A C2 H2B 109.5 . .
C1 C2 H2C 109.5 . .
H2A C2 H2C 109.5 . .
H2B C2 H2C 109.5 . .
C1 C3 H3A 109.5 . .
C1 C3 H3B 109.5 . .
H3A C3 H3B 109.5 . .
C1 C3 H3C 109.5 . .
H3A C3 H3C 109.5 . .
H3B C3 H3C 109.5 . .
C6 C4 C5 110.5(3) . .
C6 C4 P1 113.13(18) . .
C5 C4 P1 111.22(18) . .
C6 C4 H4 107.2 . .
C5 C4 H4 107.2 . .
P1 C4 H4 107.2 . .
C4 C5 H5A 109.5 . .
C4 C5 H5B 109.5 . .
H5A C5 H5B 109.5 . .
C4 C5 H5C 109.5 . .
H5A C5 H5C 109.5 . .
H5B C5 H5C 109.5 . .
C4 C6 H6A 109.5 . .
C4 C6 H6B 109.5 . .
H6A C6 H6B 109.5 . .
C4 C6 H6C 109.5 . .
H6A C6 H6C 109.5 . .
H6B C6 H6C 109.5 . .
C8 C7 C13 119.8(2) . .
C8 C7 P1 125.4(2) . .
C13 C7 P1 114.64(19) . .
C9 C8 C7 122.6(3) . .
C9 C8 H8 118.7 . .
C7 C8 H8 118.7 . .
C8 C9 C11 117.1(3) . .
C8 C9 C10 121.1(3) . .
C11 C9 C10 121.8(3) . .
C9 C10 H10A 109.5 . .
C9 C10 H10B 109.5 . .
H10A C10 H10B 109.5 . .
C9 C10 H10C 109.5 . .
H10A C10 H10C 109.5 . .
H10B C10 H10C 109.5 . .
C12 C11 C9 122.1(3) . .
C12 C11 H11 119.0 . .
C9 C11 H11 119.0 . .
C11 C12 C13 120.7(3) . .
C11 C12 H12 119.6 . .
C13 C12 H12 119.6 . .
C12 C13 N1 123.7(2) . .
C12 C13 C7 117.6(2) . .
N1 C13 C7 118.5(2) . .
C14 N1 C13 119.4(2) . .
C14 N1 V1 121.32(17) . .
C13 N1 V1 119.29(17) . .
C15 C14 N1 123.8(3) . .
C15 C14 C20 117.2(2) . .
N1 C14 C20 118.9(2) . .
C16 C15 C14 121.3(3) . .
C16 C15 H15 119.4 . .
C14 C15 H15 119.4 . .
C17 C16 C15 121.9(3) . .
C17 C16 H16 119.1 . .
C15 C16 H16 119.1 . .
C19 C17 C16 117.4(3) . .
C19 C17 C18 121.8(3) . .
C16 C17 C18 120.9(3) . .
C17 C18 H18A 109.5 . .
C17 C18 H18B 109.5 . .
H18A C18 H18B 109.5 . .
C17 C18 H18C 109.5 . .
H18A C18 H18C 109.5 . .
H18B C18 H18C 109.5 . .
C17 C19 C20 122.2(3) . .
C17 C19 H19 118.9 . .
C20 C19 H19 118.9 . .
C19 C20 C14 120.1(3) . .
C19 C20 P2 124.9(2) . .
C14 C20 P2 114.83(19) . .
C22 C21 C23 109.4(2) . .
C22 C21 P2 110.7(2) . .
C23 C21 P2 114.55(19) . .
C22 C21 H21 107.3 . .
C23 C21 H21 107.3 . .
P2 C21 H21 107.3 . .
C21 C22 H22A 109.5 . .
C21 C22 H22B 109.5 . .
H22A C22 H22B 109.5 . .
C21 C22 H22C 109.5 . .
H22A C22 H22C 109.5 . .
H22B C22 H22C 109.5 . .
C21 C23 H23A 109.5 . .
C21 C23 H23B 109.5 . .
H23A C23 H23B 109.5 . .
C21 C23 H23C 109.5 . .
H23A C23 H23C 109.5 . .
H23B C23 H23C 109.5 . .
C26 C24 C25 110.4(3) . .
C26 C24 P2 109.7(2) . .
C25 C24 P2 113.0(2) . .
C26 C24 H24 107.9 . .
C25 C24 H24 107.9 . .
P2 C24 H24 107.9 . .
C24 C25 H25A 109.5 . .
C24 C25 H25B 109.5 . .
H25A C25 H25B 109.5 . .
C24 C25 H25C 109.5 . .
H25A C25 H25C 109.5 . .
H25B C25 H25C 109.5 . .
C24 C26 H26A 109.5 . .
C24 C26 H26B 109.5 . .
H26A C26 H26B 109.5 . .
C24 C26 H26C 109.5 . .
H26A C26 H26C 109.5 . .
H26B C26 H26C 109.5 . .
N2 C27 C28 131.9(3) . .
N2 C27 V1 74.43(17) . .
C28 C27 V1 153.7(2) . .
C27 C28 C29 108.0(3) . .
C27 C28 C30 106.9(3) . .
C29 C28 C30 108.3(3) . .
C27 C28 C31 115.2(2) . .
C29 C28 C31 107.8(3) . .
C30 C28 C31 110.3(3) . .
C28 C29 H29A 109.5 . .
C28 C29 H29B 109.5 . .
H29A C29 H29B 109.5 . .
C28 C29 H29C 109.5 . .
H29A C29 H29C 109.5 . .
H29B C29 H29C 109.5 . .
C28 C30 H30A 109.5 . .
C28 C30 H30B 109.5 . .
H30A C30 H30B 109.5 . .
C28 C30 H30C 109.5 . .
H30A C30 H30C 109.5 . .
H30B C30 H30C 109.5 . .
C28 C31 H31A 109.5 . .
C28 C31 H31B 109.5 . .
H31A C31 H31B 109.5 . .
C28 C31 H31C 109.5 . .
H31A C31 H31C 109.5 . .
H31B C31 H31C 109.5 . .
C27 N2 C32 136.5(3) . .
C27 N2 V1 69.79(16) . .
C32 N2 V1 152.94(19) . .
C33 C32 C37 119.6(3) . .
C33 C32 N2 118.4(3) . .
C37 C32 N2 121.5(3) . .
C32 C33 C34 120.0(3) . .
C32 C33 H33 120.0 . .
C34 C33 H33 120.0 . .
C35 C34 C33 120.2(3) . .
C35 C34 H34 119.9 . .
C33 C34 H34 119.9 . .
C34 C35 C36 120.1(3) . .
C34 C35 H35 120.0 . .
C36 C35 H35 120.0 . .
C35 C36 C37 120.3(3) . .
C35 C36 H36 119.9 . .
C37 C36 H36 119.9 . .
C32 C37 C36 119.8(3) . .
C32 C37 H37 120.1 . .
C36 C37 H37 120.1 . .
C38 N3 V1 139.56(19) . .
C38 N3 H3N 110.2 . .
V1 N3 H3N 110.2 . .
N3 C38 C39 121.0(2) . .
N3 C38 C43 121.9(3) . .
C39 C38 C43 117.0(2) . .
C40 C39 C38 121.5(3) . .
C40 C39 H39 119.2 . .
C38 C39 H39 119.2 . .
C39 C40 C41 120.8(3) . .
C39 C40 H40 119.6 . .
C41 C40 H40 119.6 . .
C42 C41 C40 118.4(3) . .
C42 C41 H41 120.8 . .
C40 C41 H41 120.8 . .
C43 C42 C41 121.4(3) . .
C43 C42 H42 119.3 . .
C41 C42 H42 119.3 . .
C42 C43 C38 120.8(3) . .
C42 C43 H43 119.6 . .
C38 C43 H43 119.6 . .
C2S C1S H1S1 109.5 . .
C2S C1S H1S2 109.5 . .
H1S1 C1S H1S2 109.5 . .
C2S C1S H1S3 109.5 . .
H1S1 C1S H1S3 109.5 . .
H1S2 C1S H1S3 109.5 . .
C3S C2S C1S 113.3(3) . .
C3S C2S H2S1 108.9 . .
C1S C2S H2S1 108.9 . .
C3S C2S H2S2 108.9 . .
C1S C2S H2S2 108.9 . .
H2S1 C2S H2S2 107.7 . .
C2S C3S C3S 114.3(4) . 2_566
C2S C3S H3S1 108.7 . .
C3S C3S H3S1 108.7 2_566 .
C2S C3S H3S2 108.7 . .
C3S C3S H3S2 108.7 2_566 .
H3S1 C3S H3S2 107.6 . .

loop_
_geom_bond_atom_site_label_1
_geom_bond_atom_site_label_2
_geom_bond_distance
_geom_bond_site_symmetry_2
V1 N3 1.951(2) .
V1 C27 2.056(3) .
V1 N1 2.057(2) .
V1 N2 2.111(2) .
V1 P2 2.5405(8) .
V1 P1 2.5500(9) .
P1 C7 1.823(3) .
P1 C1 1.857(3) .
P1 C4 1.861(3) .
P2 C20 1.817(3) .
P2 C24 1.861(3) .
P2 C21 1.864(3) .
C1 C2 1.526(4) .
C1 C3 1.532(4) .
C1 H1 1.0000 .
C2 H2A 0.9800 .
C2 H2B 0.9800 .
C2 H2C 0.9800 .
C3 H3A 0.9800 .
C3 H3B 0.9800 .
C3 H3C 0.9800 .
C4 C6 1.521(4) .
C4 C5 1.534(4) .
C4 H4 1.0000 .
C5 H5A 0.9800 .
C5 H5B 0.9800 .
C5 H5C 0.9800 .
C6 H6A 0.9800 .
C6 H6B 0.9800 .
C6 H6C 0.9800 .
C7 C8 1.393(4) .
C7 C13 1.415(4) .
C8 C9 1.384(4) .
C8 H8 0.9500 .
C9 C11 1.392(4) .
C9 C10 1.519(4) .
C10 H10A 0.9800 .
C10 H10B 0.9800 .
C10 H10C 0.9800 .
C11 C12 1.387(4) .
C11 H11 0.9500 .
C12 C13 1.402(4) .
C12 H12 0.9500 .
C13 N1 1.408(3) .
N1 C14 1.405(3) .
C14 C15 1.397(4) .
C14 C20 1.414(4) .
C15 C16 1.388(4) .
C15 H15 0.9500 .
C16 C17 1.386(4) .
C16 H16 0.9500 .
C17 C19 1.382(4) .
C17 C18 1.512(4) .
C18 H18A 0.9800 .
C18 H18B 0.9800 .
C18 H18C 0.9800 .
C19 C20 1.400(4) .
C19 H19 0.9500 .
C21 C22 1.527(4) .
C21 C23 1.527(4) .
C21 H21 1.0000 .
C22 H22A 0.9800 .
C22 H22B 0.9800 .
C22 H22C 0.9800 .
C23 H23A 0.9800 .
C23 H23B 0.9800 .
C23 H23C 0.9800 .
C24 C26 1.520(4) .
C24 C25 1.529(4) .
C24 H24 1.0000 .
C25 H25A 0.9800 .
C25 H25B 0.9800 .
C25 H25C 0.9800 .
C26 H26A 0.9800 .
C26 H26B 0.9800 .
C26 H26C 0.9800 .
C27 N2 1.281(3) .
C27 C28 1.515(4) .
C28 C29 1.529(4) .
C28 C30 1.529(5) .
C28 C31 1.539(4) .
C29 H29A 0.9800 .
C29 H29B 0.9800 .
C29 H29C 0.9800 .
C30 H30A 0.9800 .
C30 H30B 0.9800 .
C30 H30C 0.9800 .
C31 H31A 0.9800 .
C31 H31B 0.9800 .
C31 H31C 0.9800 .
N2 C32 1.432(3) .
C32 C33 1.383(4) .
C32 C37 1.385(4) .
C33 C34 1.394(4) .
C33 H33 0.9500 .
C34 C35 1.370(4) .
C34 H34 0.9500 .
C35 C36 1.376(5) .
C35 H35 0.9500 .
C36 C37 1.391(4) .
C36 H36 0.9500 .
C37 H37 0.9500 .
N3 C38 1.389(3) .
N3 H3N 0.8800 .
C38 C39 1.395(4) .
C38 C43 1.409(3) .
C39 C40 1.380(4) .
C39 H39 0.9500 .
C40 C41 1.385(4) .
C40 H40 0.9500 .
C41 C42 1.381(4) .
C41 H41 0.9500 .
C42 C43 1.377(4) .
C42 H42 0.9500 .
C43 H43 0.9500 .
C1S C2S 1.518(6) .
C1S H1S1 0.9800 .
C1S H1S2 0.9800 .
C1S H1S3 0.9800 .
C2S C3S 1.512(5) .
C2S H2S1 0.9900 .
C2S H2S2 0.9900 .
C3S C3S 1.526(7) 2_566
C3S H3S1 0.9900 .
C3S H3S2 0.9900 .

loop_
_geom_torsion_atom_site_label_1
_geom_torsion_atom_site_label_2
_geom_torsion_atom_site_label_3
_geom_torsion_atom_site_label_4
_geom_torsion
_geom_torsion_site_symmetry_4
N3 V1 P1 C7 139.76(11) .
C27 V1 P1 C7 -102.63(12) .
N1 V1 P1 C7 29.81(10) .
N2 V1 P1 C7 -67.16(11) .
P2 V1 P1 C7 39.16(11) .
N3 V1 P1 C1 -107.84(13) .
C27 V1 P1 C1 9.77(14) .
N1 V1 P1 C1 142.21(13) .
N2 V1 P1 C1 45.24(13) .
P2 V1 P1 C1 151.56(12) .
N3 V1 P1 C4 32.63(13) .
C27 V1 P1 C4 150.23(13) .
N1 V1 P1 C4 -77.33(12) .
N2 V1 P1 C4 -174.29(12) .
P2 V1 P1 C4 -67.98(12) .
N3 V1 P2 C20 -84.47(11) .
C27 V1 P2 C20 159.31(11) .
N1 V1 P2 C20 26.58(10) .
N2 V1 P2 C20 123.88(10) .
P1 V1 P2 C20 17.25(10) .
N3 V1 P2 C24 29.96(14) .
C27 V1 P2 C24 -86.26(14) .
N1 V1 P2 C24 141.01(14) .
N2 V1 P2 C24 -121.69(14) .
P1 V1 P2 C24 131.68(13) .
N3 V1 P2 C21 168.18(13) .
C27 V1 P2 C21 51.96(14) .
N1 V1 P2 C21 -80.77(13) .
N2 V1 P2 C21 16.53(13) .
P1 V1 P2 C21 -90.10(13) .
C7 P1 C1 C2 69.6(2) .
C4 P1 C1 C2 177.1(2) .
V1 P1 C1 C2 -38.6(3) .
C7 P1 C1 C3 -166.4(2) .
C4 P1 C1 C3 -58.9(3) .
V1 P1 C1 C3 85.4(2) .
C7 P1 C4 C6 62.0(2) .
C1 P1 C4 C6 -46.1(2) .
V1 P1 C4 C6 164.01(17) .
C7 P1 C4 C5 -63.0(2) .
C1 P1 C4 C5 -171.2(2) .
V1 P1 C4 C5 38.9(2) .
C1 P1 C7 C8 17.1(3) .
C4 P1 C7 C8 -90.8(3) .
V1 P1 C7 C8 150.3(2) .
C1 P1 C7 C13 -159.0(2) .
C4 P1 C7 C13 93.1(2) .
V1 P1 C7 C13 -25.8(2) .
C13 C7 C8 C9 -0.6(4) .
P1 C7 C8 C9 -176.6(2) .
C7 C8 C9 C11 -1.1(4) .
C7 C8 C9 C10 178.4(3) .
C8 C9 C11 C12 1.2(4) .
C10 C9 C11 C12 -178.3(3) .
C9 C11 C12 C13 0.3(4) .
C11 C12 C13 N1 173.4(3) .
C11 C12 C13 C7 -2.0(4) .
C8 C7 C13 C12 2.1(4) .
P1 C7 C13 C12 178.5(2) .
C8 C7 C13 N1 -173.5(2) .
P1 C7 C13 N1 2.9(3) .
C12 C13 N1 C14 35.4(4) .
C7 C13 N1 C14 -149.3(2) .
C12 C13 N1 V1 -142.8(2) .
C7 C13 N1 V1 32.5(3) .
N3 V1 N1 C14 53.6(2) .
C27 V1 N1 C14 -122.9(2) .
N2 V1 N1 C14 -123.25(19) .
P2 V1 N1 C14 -31.77(17) .
P1 V1 N1 C14 143.94(19) .
N3 V1 N1 C13 -128.24(18) .
C27 V1 N1 C13 55.2(2) .
N2 V1 N1 C13 54.92(19) .
P2 V1 N1 C13 146.41(19) .
P1 V1 N1 C13 -37.89(17) .
C13 N1 C14 C15 30.6(3) .
V1 N1 C14 C15 -151.2(2) .
C13 N1 C14 C20 -153.6(2) .
V1 N1 C14 C20 24.6(3) .
N1 C14 C15 C16 176.9(2) .
C20 C14 C15 C16 1.0(4) .
C14 C15 C16 C17 -0.5(4) .
C15 C16 C17 C19 -0.6(4) .
C15 C16 C17 C18 179.2(2) .
C16 C17 C19 C20 1.0(4) .
C18 C17 C19 C20 -178.8(2) .
C17 C19 C20 C14 -0.5(4) .
C17 C19 C20 P2 175.55(19) .
C15 C14 C20 C19 -0.5(3) .
N1 C14 C20 C19 -176.6(2) .
C15 C14 C20 P2 -176.95(18) .
N1 C14 C20 P2 7.0(3) .
C24 P2 C20 C19 28.0(3) .
C21 P2 C20 C19 -80.4(2) .
V1 P2 C20 C19 158.4(2) .
C24 P2 C20 C14 -155.77(19) .
C21 P2 C20 C14 95.9(2) .
V1 P2 C20 C14 -25.34(19) .
C20 P2 C21 C22 -49.4(2) .
C24 P2 C21 C22 -159.5(2) .
V1 P2 C21 C22 54.0(2) .
C20 P2 C21 C23 74.8(2) .
C24 P2 C21 C23 -35.2(3) .
V1 P2 C21 C23 178.24(19) .
C20 P2 C24 C26 -172.4(2) .
C21 P2 C24 C26 -65.0(2) .
V1 P2 C24 C26 78.1(2) .
C20 P2 C24 C25 64.0(2) .
C21 P2 C24 C25 171.3(2) .
V1 P2 C24 C25 -45.6(3) .
N3 V1 C27 N2 -176.91(15) .
N1 V1 C27 N2 -0.5(2) .
P2 V1 C27 N2 -81.94(15) .
P1 V1 C27 N2 81.70(15) .
N3 V1 C27 C28 -0.1(5) .
N1 V1 C27 C28 176.2(4) .
N2 V1 C27 C28 176.8(6) .
P2 V1 C27 C28 94.8(5) .
P1 V1 C27 C28 -101.5(5) .
N2 C27 C28 C29 -142.3(3) .
V1 C27 C28 C29 41.9(6) .
N2 C27 C28 C30 101.3(4) .
V1 C27 C28 C30 -74.5(5) .
N2 C27 C28 C31 -21.7(5) .
V1 C27 C28 C31 162.5(4) .
C28 C27 N2 C32 -5.8(5) .
V1 C27 N2 C32 172.3(3) .
C28 C27 N2 V1 -178.1(3) .
N3 V1 N2 C27 5.8(3) .
N1 V1 N2 C27 179.61(16) .
P2 V1 N2 C27 102.16(16) .
P1 V1 N2 C27 -103.41(16) .
N3 V1 N2 C32 -162.4(4) .
C27 V1 N2 C32 -168.2(5) .
N1 V1 N2 C32 11.4(4) .
P2 V1 N2 C32 -66.1(4) .
P1 V1 N2 C32 88.3(4) .
C27 N2 C32 C33 134.9(3) .
V1 N2 C32 C33 -61.2(5) .
C27 N2 C32 C37 -52.6(4) .
V1 N2 C32 C37 111.2(4) .
C37 C32 C33 C34 1.4(4) .
N2 C32 C33 C34 174.0(2) .
C32 C33 C34 C35 -1.5(4) .
C33 C34 C35 C36 0.5(5) .
C34 C35 C36 C37 0.7(5) .
C33 C32 C37 C36 -0.3(4) .
N2 C32 C37 C36 -172.7(3) .
C35 C36 C37 C32 -0.7(4) .
C27 V1 N3 C38 -56.0(3) .
N1 V1 N3 C38 126.8(3) .
N2 V1 N3 C38 -59.8(4) .
P2 V1 N3 C38 -156.8(3) .
P1 V1 N3 C38 49.3(3) .
V1 N3 C38 C39 3.1(5) .
V1 N3 C38 C43 -178.9(2) .
N3 C38 C39 C40 178.3(3) .
C43 C38 C39 C40 0.2(4) .
C38 C39 C40 C41 -1.3(5) .
C39 C40 C41 C42 1.2(5) .
C40 C41 C42 C43 0.0(5) .
C41 C42 C43 C38 -1.1(5) .
N3 C38 C43 C42 -177.1(3) .
C39 C38 C43 C42 1.0(4) .
C1S C2S C3S C3S 171.3(4) 2_566
